data_7715817
loop_
_publ_author_name
'Vorobyeva, Sofia N.'
'Bautina, Sof'ya A.'
'Shekhovtsov, Nikita A.'
'Nikolaenkova, Elena B.'
'Sukhikh, Taisiya S.'
'Golubeva, Yuliya A.'
'Klyushova, Lyubov S.'
'Krivopalov, Viktor P.'
'Rakhmanova, Marianna I.'
'Gourlaouen, Christophe'
'Bushuev, Mark B.'

_publ_section_title
;
 N^N^C-Cyclometalated rhodium(III) complexes with isomeric
 pyrimidine-based ligands: unveiling the impact of isomerism on structural
 motifs, luminescence and cytotoxicity.
;
_journal_issue 19
_journal_name_full 'Dalton transactions (Cambridge, England : 2003)'
_journal_page_first 8398
_journal_page_last 8416
_journal_paper_doi 10.1039/d4dt00824c
_journal_volume 53
_journal_year 2024
_chemical_formula_moiety 'C22.2 H21.4 Cl2 N4 O Rh, 0.4(C2 H6 O)'
_chemical_formula_sum 'C23 H23.8 Cl2 N4 O1.4 Rh'
_chemical_formula_weight 552.77
_space_group_crystal_system triclinic
_space_group_IT_number 2
_space_group_name_Hall '-P 1'
_space_group_name_H-M_alt 'P -1'
_atom_sites_solution_hydrogens geom
_atom_sites_solution_primary dual
_audit_creation_date 2024-02-27
_audit_creation_method
;
Olex2 1.3
(compiled 2020.11.12 svn.r5f609507 for OlexSys, GUI svn.r6408)
;
_audit_update_record
;
2024-03-14 deposited with the CCDC.	2024-04-19 downloaded from the CCDC.
;
_cell_angle_alpha 84.660(2)
_cell_angle_beta 80.9050(10)
_cell_angle_gamma 79.224(2)
_cell_formula_units_Z 2
_cell_length_a 8.7080(3)
_cell_length_b 9.5487(4)
_cell_length_c 14.4311(6)
_cell_measurement_reflns_used 9990
_cell_measurement_temperature 150(2)
_cell_measurement_theta_max 30.66
_cell_measurement_theta_min 2.41
_cell_volume 1161.47(8)
_computing_cell_refinement 'Bruker SAINT'
_computing_data_collection 'Bruker APEX3'
_computing_data_reduction 'Bruker SAINT'
_computing_molecular_graphics 'Olex2 1.3 (Dolomanov et al., 2009)'
_computing_publication_material 'Olex2 1.3 (Dolomanov et al., 2009)'
_computing_structure_refinement 'SHELXL 2017/1 (Sheldrick, 2015)'
_computing_structure_solution 'SHELXT 2018/2 (Sheldrick, 2018)'
_diffrn_ambient_temperature 150(2)
_diffrn_detector PIXEL
_diffrn_detector_area_resol_mean 7.41
_diffrn_detector_type 'Bruker PHOTON III area detector'
_diffrn_measured_fraction_theta_full 0.999
_diffrn_measured_fraction_theta_max 0.990
_diffrn_measurement_device 'three-circle diffractometer'
_diffrn_measurement_device_type 'Bruker D8 Venture diffractometer'
_diffrn_measurement_method '\w and \f scans'
_diffrn_radiation_monochromator 'Incoatec HELIOS multilayer mirrors'
_diffrn_radiation_type MoK\a
_diffrn_radiation_wavelength 0.71073
_diffrn_reflns_av_R_equivalents 0.0433
_diffrn_reflns_av_unetI/netI 0.0512
_diffrn_reflns_Laue_measured_fraction_full 0.999
_diffrn_reflns_Laue_measured_fraction_max 0.990
_diffrn_reflns_limit_h_max 12
_diffrn_reflns_limit_h_min -12
_diffrn_reflns_limit_k_max 13
_diffrn_reflns_limit_k_min -13
_diffrn_reflns_limit_l_max 20
_diffrn_reflns_limit_l_min -20
_diffrn_reflns_number 23075
_diffrn_reflns_point_group_measured_fraction_full 0.999
_diffrn_reflns_point_group_measured_fraction_max 0.990
_diffrn_reflns_theta_full 25.242
_diffrn_reflns_theta_max 30.684
_diffrn_reflns_theta_min 2.406
_diffrn_source 'Incoatec IuS3.0 microfocus X-ray tube'
_diffrn_source_current 1.4
_diffrn_source_power 0.07
_diffrn_source_voltage 50.0
_exptl_absorpt_coefficient_mu 0.990
_exptl_absorpt_correction_T_max 0.7461
_exptl_absorpt_correction_T_min 0.6170
_exptl_absorpt_correction_type multi-scan
_exptl_absorpt_process_details 'SADABS-2016/2 (Bruker,2016/2) was used for absorption correction.'
_exptl_crystal_colour orange
_exptl_crystal_colour_primary orange
_exptl_crystal_density_diffrn 1.575
_exptl_crystal_description block
_exptl_crystal_F_000 557
_exptl_crystal_preparation Luminescent
_exptl_crystal_size_max 0.12
_exptl_crystal_size_mid 0.06
_exptl_crystal_size_min 0.04
_refine_diff_density_max 0.692
_refine_diff_density_min -0.526
_refine_diff_density_rms 0.090
_refine_ls_extinction_method none
_refine_ls_goodness_of_fit_ref 1.047
_refine_ls_hydrogen_treatment constr
_refine_ls_matrix_type full
_refine_ls_number_parameters 297
_refine_ls_number_reflns 7138
_refine_ls_number_restraints 6
_refine_ls_restrained_S_all 1.049
_refine_ls_R_factor_all 0.0532
_refine_ls_R_factor_gt 0.0390
_refine_ls_shift/su_max 0.001
_refine_ls_shift/su_mean 0.000
_refine_ls_structure_factor_coef Fsqd
_refine_ls_weighting_details 'w=1/[\s^2^(Fo^2^)+(0.0330P)^2^+0.6596P] where P=(Fo^2^+2Fc^2^)/3'
_refine_ls_weighting_scheme calc
_refine_ls_wR_factor_gt 0.0857
_refine_ls_wR_factor_ref 0.0917
_reflns_Friedel_coverage 0.000
_reflns_number_gt 5708
_reflns_number_total 7138
_reflns_threshold_expression 'I > 2\s(I)'
_cod_data_source_file d4dt00824c2.cif
_cod_data_source_block bsa-18
_cod_depositor_comments 'Adding full bibliography for 7715815--7715818.cif.'
_cod_database_code 7715817
_shelx_shelxl_version_number 2017/1
_shelx_space_group_comment
;
The symmetry employed for this shelxl refinement is uniquely defined
by the following loop, which should always be used as a source of
symmetry information in preference to the above space-group names.
They are only intended as comments.
;
_shelx_estimated_absorpt_t_max 0.961
_shelx_estimated_absorpt_t_min 0.890
_olex2_refinement_description
;
1. Fixed Uiso
 At 1.2 times of:
  All C(H) groups, All C(H,H) groups
 At 1.5 times of:
  All C(H,H,H) groups
2. Shared sites
{O1B, O1A}
3. Restrained distances
 C23-C22 = C25-C24
 1.55 with sigma of 0.02
 O2-C24
 1.45 with sigma of 0.02
4. Uiso/Uaniso restraints and constraints
Uanis(O1B) = Uanis(O1A)
5. Rigid body (RIGU) restrains
 O1B, C23, C22
 with sigma for 1-2 distances of 0.004 and sigma for 1-3 distances of 0.004
6. Others
 Sof(O1B)=Sof(O2)=Sof(C24)=Sof(H24A)=Sof(H24B)=Sof(C25)=Sof(H25A)=Sof(H25B)=
 Sof(H25C)=1-FVAR(1)
 Sof(C22)=Sof(H22A)=Sof(H22B)=Sof(H22C)=Sof(C23)=Sof(H23A)=Sof(H23B)=Sof(O1A)=
 FVAR(1)
7.a Secondary CH2 refined with riding coordinates:
 C23(H23A,H23B), C24(H24A,H24B)
7.b Aromatic/amide H refined with riding coordinates:
 C7(H7), C10(H10), C11(H11), C17(H17), C14(H14), C12(H12), C18(H18), C3(H3),
 C13(H13), C19(H19), C20(H20)
7.c Idealised Me refined as rotating group:
 C1(H1A,H1B,H1C), C5(H5A,H5B,H5C), C22(H22A,H22B,H22C), C25(H25A,H25B,H25C)
;
_olex2_submission_special_instructions 'No special instructions were received'

loop_
_space_group_symop_operation_xyz
'x, y, z'
'-x, -y, -z'

loop_
_atom_site_label
_atom_site_type_symbol
_atom_site_fract_x
_atom_site_fract_y
_atom_site_fract_z
_atom_site_U_iso_or_equiv
_atom_site_adp_type
_atom_site_occupancy
_atom_site_site_symmetry_order
_atom_site_calc_flag
_atom_site_refinement_flags_posn
_atom_site_refinement_flags_adp
_atom_site_refinement_flags_occupancy
_atom_site_disorder_assembly
_atom_site_disorder_group
Rh01 Rh 0.55465(2) 0.47328(2) 0.79613(2) 0.02464(6) Uani 1 1 d . . . . .
Cl1 Cl 0.73098(7) 0.30463(7) 0.70557(5) 0.03404(14) Uani 1 1 d . . . . .
Cl2 Cl 0.38053(7) 0.63987(7) 0.88841(4) 0.03266(14) Uani 1 1 d . . . . .
O1B O 0.5471(2) 0.3274(2) 0.91395(12) 0.0366(4) Uani 0.420(8) 1 d . . P A 2
N3 N 0.5569(2) 0.6040(2) 0.68485(13) 0.0237(4) Uani 1 1 d . . . . .
N4 N 0.7012(2) 0.7613(2) 0.58737(14) 0.0263(4) Uani 1 1 d . . . . .
N2 N 0.3407(2) 0.5246(2) 0.65147(14) 0.0267(4) Uani 1 1 d . . . . .
N1 N 0.3540(2) 0.4363(2) 0.73314(14) 0.0270(4) Uani 1 1 d . . . . .
C9 C 0.6316(3) 0.8607(3) 0.43770(16) 0.0267(5) Uani 1 1 d . . . . .
C16 C 0.7696(3) 0.6647(3) 0.74255(17) 0.0264(5) Uani 1 1 d . . . . .
C6 C 0.4570(3) 0.6076(3) 0.62164(16) 0.0241(5) Uani 1 1 d . . . . .
C15 C 0.6756(3) 0.6804(3) 0.66586(16) 0.0249(5) Uani 1 1 d . . . . .
C7 C 0.4784(3) 0.6881(3) 0.53775(16) 0.0259(5) Uani 1 1 d . . . . .
H7 H 0.411793 0.690355 0.491295 0.031 Uiso 1 1 calc R U . . .
C8 C 0.6017(3) 0.7665(3) 0.52340(16) 0.0247(5) Uani 1 1 d . . . . .
C10 C 0.5193(3) 0.9042(3) 0.37733(17) 0.0309(5) Uani 1 1 d . . . . .
H10 H 0.421607 0.870607 0.389783 0.037 Uiso 1 1 calc R U . . .
C21 C 0.7336(3) 0.5641(3) 0.81671(17) 0.0265(5) Uani 1 1 d . . . . .
C11 C 0.5493(3) 0.9966(3) 0.29888(18) 0.0366(6) Uani 1 1 d . . . . .
H11 H 0.471762 1.025829 0.258252 0.044 Uiso 1 1 calc R U . . .
C17 C 0.8858(3) 0.7467(3) 0.74336(18) 0.0328(6) Uani 1 1 d . . . . .
H17 H 0.906529 0.815580 0.693269 0.039 Uiso 1 1 calc R U . . .
C14 C 0.7757(4) 0.9099(3) 0.4169(2) 0.0413(7) Uani 1 1 d . . . . .
H14 H 0.854411 0.880103 0.456713 0.050 Uiso 1 1 calc R U . . .
C2 C 0.2240(3) 0.3801(3) 0.75104(17) 0.0281(5) Uani 1 1 d . . . . .
C4 C 0.1978(3) 0.5221(3) 0.62038(18) 0.0314(6) Uani 1 1 d . . . . .
C12 C 0.6895(4) 1.0457(3) 0.2797(2) 0.0437(7) Uani 1 1 d . . . . .
H12 H 0.708824 1.109527 0.226414 0.052 Uiso 1 1 calc R U . . .
C18 C 0.9709(3) 0.7260(3) 0.81871(19) 0.0377(6) Uani 1 1 d . . . . .
H18 H 1.051973 0.779615 0.819972 0.045 Uiso 1 1 calc R U . . .
C3 C 0.1253(3) 0.4308(3) 0.68190(19) 0.0338(6) Uani 1 1 d . . . . .
H3 H 0.025872 0.405322 0.679073 0.041 Uiso 1 1 calc R U . . .
C1 C 0.1955(3) 0.2846(3) 0.8365(2) 0.0384(6) Uani 1 1 d . . . . .
H1A H 0.248503 0.186888 0.823950 0.058 Uiso 1 1 calc R U . . .
H1B H 0.081699 0.286471 0.853742 0.058 Uiso 1 1 calc R U . . .
H1C H 0.237356 0.317256 0.888238 0.058 Uiso 1 1 calc R U . . .
C13 C 0.8040(4) 1.0015(4) 0.3389(2) 0.0505(8) Uani 1 1 d . . . . .
H13 H 0.901908 1.034619 0.325435 0.061 Uiso 1 1 calc R U . . .
C19 C 0.9373(3) 0.6275(3) 0.89156(19) 0.0365(6) Uani 1 1 d . . . . .
H19 H 0.995985 0.614226 0.942843 0.044 Uiso 1 1 calc R U . . .
C20 C 0.8191(3) 0.5467(3) 0.89180(18) 0.0312(5) Uani 1 1 d . . . . .
H20 H 0.797241 0.480040 0.943110 0.037 Uiso 1 1 calc R U . . .
C5 C 0.1402(3) 0.6138(4) 0.53895(19) 0.0427(7) Uani 1 1 d . . . . .
H5A H 0.148478 0.713178 0.545605 0.064 Uiso 1 1 calc R U . . .
H5B H 0.029646 0.607196 0.537446 0.064 Uiso 1 1 calc R U . . .
H5C H 0.204602 0.581079 0.480376 0.064 Uiso 1 1 calc R U . . .
O2 O 0.6702(15) 0.0703(15) 0.8897(8) 0.136(5) Uiso 0.420(8) 1 d D . P A 2
C22 C 0.7872(12) 0.1283(12) 0.9167(7) 0.120(5) Uani 0.580(8) 1 d D . P A 1
H22A H 0.838727 0.211048 0.896205 0.181 Uiso 0.580(8) 1 calc R U P A 1
H22B H 0.828519 0.052484 0.873393 0.181 Uiso 0.580(8) 1 calc R U P A 1
H22C H 0.808520 0.093253 0.980245 0.181 Uiso 0.580(8) 1 calc R U P A 1
C23 C 0.6006(11) 0.1743(8) 0.9172(5) 0.083(3) Uani 0.580(8) 1 d D . P A 1
H23A H 0.571032 0.135822 0.862458 0.100 Uiso 0.580(8) 1 calc R U P A 1
H23B H 0.545353 0.130574 0.974821 0.100 Uiso 0.580(8) 1 calc R U P A 1
C24 C 0.723(2) -0.009(2) 0.9681(12) 0.150(7) Uiso 0.420(8) 1 d D . P A 2
H24A H 0.736885 -0.112712 0.960817 0.180 Uiso 0.420(8) 1 calc R U P A 2
H24B H 0.649128 0.015260 1.026228 0.180 Uiso 0.420(8) 1 calc R U P A 2
C25 C 0.880(2) 0.038(2) 0.9689(14) 0.171(9) Uiso 0.420(8) 1 d D . P A 2
H25A H 0.942229 0.030238 0.906183 0.257 Uiso 0.420(8) 1 calc R U P A 2
H25B H 0.937697 -0.024153 1.014714 0.257 Uiso 0.420(8) 1 calc R U P A 2
H25C H 0.861281 0.136838 0.986247 0.257 Uiso 0.420(8) 1 calc R U P A 2
O1A O 0.5471(2) 0.3274(2) 0.91395(12) 0.0366(4) Uani 0.580(8) 1 d . . P A 1

loop_
_atom_site_aniso_label
_atom_site_aniso_U_11
_atom_site_aniso_U_22
_atom_site_aniso_U_33
_atom_site_aniso_U_23
_atom_site_aniso_U_13
_atom_site_aniso_U_12
Rh01 0.02456(10) 0.03352(11) 0.01907(9) 0.00216(7) -0.00547(7) -0.01323(8)
Cl1 0.0307(3) 0.0393(4) 0.0341(3) -0.0057(3) -0.0053(3) -0.0089(3)
Cl2 0.0321(3) 0.0446(4) 0.0218(3) -0.0011(3) -0.0037(2) -0.0088(3)
O1B 0.0523(12) 0.0360(10) 0.0252(9) 0.0069(8) -0.0103(8) -0.0175(9)
N3 0.0224(9) 0.0327(11) 0.0188(9) 0.0000(8) -0.0055(7) -0.0106(8)
N4 0.0252(10) 0.0335(11) 0.0227(10) 0.0030(8) -0.0072(8) -0.0108(9)
N2 0.0218(9) 0.0419(12) 0.0196(9) -0.0014(9) -0.0030(8) -0.0136(9)
N1 0.0247(10) 0.0364(12) 0.0223(10) 0.0011(8) -0.0036(8) -0.0125(9)
C9 0.0313(12) 0.0292(12) 0.0210(11) -0.0006(9) -0.0054(9) -0.0076(10)
C16 0.0237(11) 0.0331(13) 0.0260(12) 0.0012(10) -0.0095(9) -0.0108(10)
C6 0.0202(10) 0.0324(13) 0.0219(11) -0.0029(9) -0.0042(9) -0.0083(10)
C15 0.0239(11) 0.0306(12) 0.0225(11) 0.0004(9) -0.0051(9) -0.0103(10)
C7 0.0217(10) 0.0381(14) 0.0200(10) -0.0009(10) -0.0061(9) -0.0083(10)
C8 0.0232(11) 0.0308(12) 0.0214(11) -0.0009(9) -0.0036(9) -0.0079(10)
C10 0.0329(13) 0.0335(14) 0.0261(12) -0.0002(10) -0.0061(10) -0.0044(11)
C21 0.0265(11) 0.0323(13) 0.0232(11) 0.0009(10) -0.0065(9) -0.0103(10)
C11 0.0491(17) 0.0333(15) 0.0267(13) 0.0009(11) -0.0118(12) -0.0013(13)
C17 0.0312(13) 0.0431(15) 0.0295(13) 0.0068(11) -0.0098(11) -0.0199(12)
C14 0.0429(16) 0.0508(18) 0.0360(15) 0.0132(13) -0.0141(13) -0.0237(14)
C2 0.0240(11) 0.0362(14) 0.0259(12) -0.0057(10) 0.0010(9) -0.0123(10)
C4 0.0189(10) 0.0511(16) 0.0271(12) -0.0093(11) -0.0032(9) -0.0102(11)
C12 0.068(2) 0.0351(15) 0.0299(14) 0.0098(12) -0.0080(14) -0.0182(15)
C18 0.0367(14) 0.0489(17) 0.0360(14) 0.0062(12) -0.0158(12) -0.0244(13)
C3 0.0214(11) 0.0504(17) 0.0329(13) -0.0068(12) -0.0014(10) -0.0146(11)
C1 0.0356(14) 0.0385(15) 0.0418(16) 0.0004(12) 0.0030(12) -0.0171(12)
C13 0.0574(19) 0.060(2) 0.0423(17) 0.0182(15) -0.0118(15) -0.0368(17)
C19 0.0373(14) 0.0503(17) 0.0293(13) 0.0053(12) -0.0182(11) -0.0186(13)
C20 0.0302(12) 0.0387(14) 0.0268(12) 0.0047(11) -0.0099(10) -0.0103(11)
C5 0.0247(12) 0.077(2) 0.0300(14) 0.0033(14) -0.0096(11) -0.0167(14)
C22 0.154(8) 0.103(7) 0.087(6) -0.026(6) -0.057(6) 0.066(7)
C23 0.148(7) 0.051(4) 0.043(4) -0.005(3) -0.002(4) -0.009(5)
O1A 0.0523(12) 0.0360(10) 0.0252(9) 0.0069(8) -0.0103(8) -0.0175(9)

loop_
_atom_type_symbol
_atom_type_description
_atom_type_scat_dispersion_real
_atom_type_scat_dispersion_imag
_atom_type_scat_source
C C 0.0033 0.0016 'International Tables Vol C Tables 4.2.6.8 and 6.1.1.4'
H H 0.0000 0.0000 'International Tables Vol C Tables 4.2.6.8 and 6.1.1.4'
Cl Cl 0.1484 0.1585 'International Tables Vol C Tables 4.2.6.8 and 6.1.1.4'
N N 0.0061 0.0033 'International Tables Vol C Tables 4.2.6.8 and 6.1.1.4'
O O 0.0106 0.0060 'International Tables Vol C Tables 4.2.6.8 and 6.1.1.4'
Rh Rh -1.1178 0.9187 'International Tables Vol C Tables 4.2.6.8 and 6.1.1.4'

loop_
_geom_angle_atom_site_label_1
_geom_angle_atom_site_label_2
_geom_angle_atom_site_label_3
_geom_angle
_geom_angle_site_symmetry_1
_geom_angle_site_symmetry_3
_geom_angle_publ_flag
Cl2 Rh01 Cl1 179.14(2) . . ?
O1B Rh01 Cl1 91.39(6) . . ?
O1B Rh01 Cl2 87.87(6) . . ?
O1B Rh01 N1 101.02(8) . . ?
N3 Rh01 Cl1 87.90(6) . . ?
N3 Rh01 Cl2 92.85(6) . . ?
N3 Rh01 O1B 177.78(7) . . ?
N3 Rh01 N1 76.90(8) . . ?
N3 Rh01 C21 82.36(9) . . ?
N3 Rh01 O1A 177.78(7) . . ?
N1 Rh01 Cl1 92.03(6) . . ?
N1 Rh01 Cl2 88.56(6) . . ?
C21 Rh01 Cl1 90.15(7) . . ?
C21 Rh01 Cl2 89.53(7) . . ?
C21 Rh01 O1B 99.76(9) . . ?
C21 Rh01 N1 159.05(9) . . ?
C21 Rh01 O1A 99.76(9) . . ?
O1A Rh01 Cl1 91.39(6) . . ?
O1A Rh01 Cl2 87.87(6) . . ?
O1A Rh01 N1 101.02(8) . . ?
C6 N3 Rh01 122.12(16) . . ?
C6 N3 C15 119.9(2) . . ?
C15 N3 Rh01 117.49(15) . . ?
C15 N4 C8 117.2(2) . . ?
N1 N2 C6 117.66(19) . . ?
N1 N2 C4 110.05(19) . . ?
C6 N2 C4 131.9(2) . . ?
N2 N1 Rh01 109.52(13) . . ?
C2 N1 Rh01 143.02(17) . . ?
C2 N1 N2 106.01(19) . . ?
C10 C9 C8 121.9(2) . . ?
C10 C9 C14 118.6(2) . . ?
C14 C9 C8 119.5(2) . . ?
C21 C16 C15 116.1(2) . . ?
C17 C16 C15 121.9(2) . . ?
C17 C16 C21 121.9(2) . . ?
N3 C6 N2 113.2(2) . . ?
N3 C6 C7 119.4(2) . . ?
C7 C6 N2 127.4(2) . . ?
N3 C15 C16 112.0(2) . . ?
N4 C15 N3 123.7(2) . . ?
N4 C15 C16 124.3(2) . . ?
C6 C7 H7 121.1 . . ?
C6 C7 C8 117.7(2) . . ?
C8 C7 H7 121.1 . . ?
N4 C8 C9 115.6(2) . . ?
N4 C8 C7 122.1(2) . . ?
C7 C8 C9 122.3(2) . . ?
C9 C10 H10 119.8 . . ?
C11 C10 C9 120.4(2) . . ?
C11 C10 H10 119.8 . . ?
C16 C21 Rh01 111.46(16) . . ?
C20 C21 Rh01 130.42(19) . . ?
C20 C21 C16 118.1(2) . . ?
C10 C11 H11 119.7 . . ?
C12 C11 C10 120.6(3) . . ?
C12 C11 H11 119.7 . . ?
C16 C17 H17 120.6 . . ?
C18 C17 C16 118.8(2) . . ?
C18 C17 H17 120.6 . . ?
C9 C14 H14 119.8 . . ?
C13 C14 C9 120.4(3) . . ?
C13 C14 H14 119.8 . . ?
N1 C2 C3 110.2(2) . . ?
N1 C2 C1 120.5(2) . . ?
C3 C2 C1 129.2(2) . . ?
N2 C4 C5 124.0(2) . . ?
C3 C4 N2 106.0(2) . . ?
C3 C4 C5 129.9(2) . . ?
C11 C12 H12 120.2 . . ?
C11 C12 C13 119.6(3) . . ?
C13 C12 H12 120.2 . . ?
C17 C18 H18 120.1 . . ?
C19 C18 C17 119.8(2) . . ?
C19 C18 H18 120.1 . . ?
C2 C3 H3 126.1 . . ?
C4 C3 C2 107.7(2) . . ?
C4 C3 H3 126.1 . . ?
C2 C1 H1A 109.5 . . ?
C2 C1 H1B 109.5 . . ?
C2 C1 H1C 109.5 . . ?
H1A C1 H1B 109.5 . . ?
H1A C1 H1C 109.5 . . ?
H1B C1 H1C 109.5 . . ?
C14 C13 C12 120.3(3) . . ?
C14 C13 H13 119.8 . . ?
C12 C13 H13 119.8 . . ?
C18 C19 H19 119.2 . . ?
C18 C19 C20 121.5(2) . . ?
C20 C19 H19 119.2 . . ?
C21 C20 C19 119.8(2) . . ?
C21 C20 H20 120.1 . . ?
C19 C20 H20 120.1 . . ?
C4 C5 H5A 109.5 . . ?
C4 C5 H5B 109.5 . . ?
C4 C5 H5C 109.5 . . ?
H5A C5 H5B 109.5 . . ?
H5A C5 H5C 109.5 . . ?
H5B C5 H5C 109.5 . . ?
H22A C22 H22B 109.5 . . ?
H22A C22 H22C 109.5 . . ?
H22B C22 H22C 109.5 . . ?
C23 C22 H22A 109.5 . . ?
C23 C22 H22B 109.5 . . ?
C23 C22 H22C 109.5 . . ?
C22 C23 H23A 108.9 . . ?
C22 C23 H23B 108.9 . . ?
H23A C23 H23B 107.7 . . ?
O1A C23 C22 113.6(7) . . ?
O1A C23 H23A 108.9 . . ?
O1A C23 H23B 108.9 . . ?
O2 C24 H24A 111.4 . . ?
O2 C24 H24B 111.4 . . ?
O2 C24 C25 102.1(14) . . ?
H24A C24 H24B 109.2 . . ?
C25 C24 H24A 111.4 . . ?
C25 C24 H24B 111.4 . . ?
C24 C25 H25A 109.5 . . ?
C24 C25 H25B 109.5 . . ?
C24 C25 H25C 109.5 . . ?
H25A C25 H25B 109.5 . . ?
H25A C25 H25C 109.5 . . ?
H25B C25 H25C 109.5 . . ?
C23 O1A Rh01 128.0(3) . . ?

loop_
_geom_bond_atom_site_label_1
_geom_bond_atom_site_label_2
_geom_bond_distance
_geom_bond_site_symmetry_2
_geom_bond_publ_flag
Rh01 Cl1 2.3434(7) . ?
Rh01 Cl2 2.3360(7) . ?
Rh01 O1B 2.0959(17) . ?
Rh01 N3 1.9400(19) . ?
Rh01 N1 2.1898(19) . ?
Rh01 C21 1.992(2) . ?
Rh01 O1A 2.0959(17) . ?
N3 C6 1.351(3) . ?
N3 C15 1.353(3) . ?
N4 C15 1.323(3) . ?
N4 C8 1.354(3) . ?
N2 N1 1.391(3) . ?
N2 C6 1.391(3) . ?
N2 C4 1.393(3) . ?
N1 C2 1.321(3) . ?
C9 C8 1.479(3) . ?
C9 C10 1.392(3) . ?
C9 C14 1.400(4) . ?
C16 C15 1.459(3) . ?
C16 C21 1.408(3) . ?
C16 C17 1.392(3) . ?
C6 C7 1.379(3) . ?
C7 H7 0.9500 . ?
C7 C8 1.398(3) . ?
C10 H10 0.9500 . ?
C10 C11 1.391(3) . ?
C21 C20 1.390(3) . ?
C11 H11 0.9500 . ?
C11 C12 1.367(4) . ?
C17 H17 0.9500 . ?
C17 C18 1.389(3) . ?
C14 H14 0.9500 . ?
C14 C13 1.378(4) . ?
C2 C3 1.412(4) . ?
C2 C1 1.480(4) . ?
C4 C3 1.353(4) . ?
C4 C5 1.493(4) . ?
C12 H12 0.9500 . ?
C12 C13 1.395(4) . ?
C18 H18 0.9500 . ?
C18 C19 1.377(4) . ?
C3 H3 0.9500 . ?
C1 H1A 0.9800 . ?
C1 H1B 0.9800 . ?
C1 H1C 0.9800 . ?
C13 H13 0.9500 . ?
C19 H19 0.9500 . ?
C19 C20 1.397(3) . ?
C20 H20 0.9500 . ?
C5 H5A 0.9800 . ?
C5 H5B 0.9800 . ?
C5 H5C 0.9800 . ?
O2 C24 1.391(14) . ?
C22 H22A 0.9800 . ?
C22 H22B 0.9800 . ?
C22 H22C 0.9800 . ?
C22 C23 1.601(11) . ?
C23 H23A 0.9900 . ?
C23 H23B 0.9900 . ?
C23 O1A 1.448(8) . ?
C24 H24A 0.9900 . ?
C24 H24B 0.9900 . ?
C24 C25 1.516(15) . ?
C25 H25A 0.9800 . ?
C25 H25B 0.9800 . ?
C25 H25C 0.9800 . ?

loop_
_geom_torsion_atom_site_label_1
_geom_torsion_atom_site_label_2
_geom_torsion_atom_site_label_3
_geom_torsion_atom_site_label_4
_geom_torsion
_geom_torsion_site_symmetry_1
_geom_torsion_site_symmetry_2
_geom_torsion_site_symmetry_3
_geom_torsion_site_symmetry_4
_geom_torsion_publ_flag
Rh01 N3 C6 N2 8.7(3) . . . . ?
Rh01 N3 C6 C7 -171.04(17) . . . . ?
Rh01 N3 C15 N4 172.33(19) . . . . ?
Rh01 N3 C15 C16 -8.5(3) . . . . ?
Rh01 N1 C2 C3 163.5(2) . . . . ?
Rh01 N1 C2 C1 -13.7(4) . . . . ?
Rh01 C21 C20 C19 -177.6(2) . . . . ?
N3 C6 C7 C8 -1.8(3) . . . . ?
N2 N1 C2 C3 0.0(3) . . . . ?
N2 N1 C2 C1 -177.2(2) . . . . ?
N2 C6 C7 C8 178.4(2) . . . . ?
N2 C4 C3 C2 0.9(3) . . . . ?
N1 N2 C6 N3 -8.5(3) . . . . ?
N1 N2 C6 C7 171.2(2) . . . . ?
N1 N2 C4 C3 -1.0(3) . . . . ?
N1 N2 C4 C5 174.9(2) . . . . ?
N1 C2 C3 C4 -0.6(3) . . . . ?
C9 C10 C11 C12 0.2(4) . . . . ?
C9 C14 C13 C12 -0.2(5) . . . . ?
C16 C21 C20 C19 -0.4(4) . . . . ?
C16 C17 C18 C19 -1.2(4) . . . . ?
C6 N3 C15 N4 0.2(4) . . . . ?
C6 N3 C15 C16 179.3(2) . . . . ?
C6 N2 N1 Rh01 4.8(2) . . . . ?
C6 N2 N1 C2 174.3(2) . . . . ?
C6 N2 C4 C3 -173.5(2) . . . . ?
C6 N2 C4 C5 2.4(4) . . . . ?
C6 C7 C8 N4 2.2(4) . . . . ?
C6 C7 C8 C9 -177.6(2) . . . . ?
C15 N3 C6 N2 -179.5(2) . . . . ?
C15 N3 C6 C7 0.8(3) . . . . ?
C15 N4 C8 C9 178.5(2) . . . . ?
C15 N4 C8 C7 -1.3(4) . . . . ?
C15 C16 C21 Rh01 -1.6(3) . . . . ?
C15 C16 C21 C20 -179.3(2) . . . . ?
C15 C16 C17 C18 -180.0(3) . . . . ?
C8 N4 C15 N3 0.1(4) . . . . ?
C8 N4 C15 C16 -178.9(2) . . . . ?
C8 C9 C10 C11 177.9(2) . . . . ?
C8 C9 C14 C13 -177.9(3) . . . . ?
C10 C9 C8 N4 -164.0(2) . . . . ?
C10 C9 C8 C7 15.8(4) . . . . ?
C10 C9 C14 C13 1.0(4) . . . . ?
C10 C11 C12 C13 0.7(5) . . . . ?
C21 C16 C15 N3 6.4(3) . . . . ?
C21 C16 C15 N4 -174.4(2) . . . . ?
C21 C16 C17 C18 1.5(4) . . . . ?
C11 C12 C13 C14 -0.7(5) . . . . ?
C17 C16 C15 N3 -172.2(2) . . . . ?
C17 C16 C15 N4 6.9(4) . . . . ?
C17 C16 C21 Rh01 177.0(2) . . . . ?
C17 C16 C21 C20 -0.7(4) . . . . ?
C17 C18 C19 C20 0.1(5) . . . . ?
C14 C9 C8 N4 14.9(4) . . . . ?
C14 C9 C8 C7 -165.3(3) . . . . ?
C14 C9 C10 C11 -1.0(4) . . . . ?
C4 N2 N1 Rh01 -168.94(16) . . . . ?
C4 N2 N1 C2 0.6(3) . . . . ?
C4 N2 C6 N3 163.6(2) . . . . ?
C4 N2 C6 C7 -16.7(4) . . . . ?
C18 C19 C20 C21 0.7(4) . . . . ?
C1 C2 C3 C4 176.3(3) . . . . ?
C5 C4 C3 C2 -174.6(3) . . . . ?
C22 C23 O1A Rh01 80.8(7) . . . . ?
